data_1542259
loop_
_publ_author_name
'Kubota, Ryou'
'Tashiro, Shohei'
'Shionoya, Mitsuhiko'

_publ_section_title
;
 Chiral metal--macrocycle frameworks: supramolecular chirality induction
 and helicity inversion of the helical macrocyclic structures
;
_journal_issue 3
_journal_name_full 'Chem. Sci.'
_journal_page_first 2217
_journal_paper_doi 10.1039/C5SC04570C
_journal_volume 7
_journal_year 2016
_chemical_absolute_configuration ad
_chemical_formula_moiety '2(C42 H42 N6 Pd3 Cl6), 4.53(C H2 Cl2), 6.96(H2 O)'
_chemical_formula_sum 'C88.53 H106.99 Cl21.07 N12 O6.96 Pd6'
_chemical_formula_weight 2836.00
_space_group_IT_number 199
_symmetry_cell_setting cubic
_symmetry_Int_Tables_number 199
_symmetry_space_group_name_Hall 'I 2b 2c 3'
_symmetry_space_group_name_H-M 'I 21 3'
_atom_sites_solution_hydrogens geom
_atom_sites_solution_primary direct
_atom_sites_solution_secondary difmap
_audit_update_record
;
2014-02-27 deposited with the CCDC.
2015-12-23 downloaded from the CCDC.
;
_cell_angle_alpha 90.0000
_cell_angle_beta 90.0000
_cell_angle_gamma 90.0000
_cell_formula_units_Z 8
_cell_length_a 31.3922(6)
_cell_length_b 31.3922(6)
_cell_length_c 31.3922(6)
_cell_measurement_reflns_used 85940
_cell_measurement_temperature 93
_cell_measurement_theta_max 27.45
_cell_measurement_theta_min 3.04
_cell_volume 30936.1(10)
_computing_cell_refinement 'RAPID AUTO'
_computing_data_collection 'RAPID AUTO (Rigaku, ????)'
_computing_data_reduction 'RAPID AUTO'
_computing_molecular_graphics 'CrystalStructure 4.0'
_computing_publication_material 'CrystalStructure 4.0 (Rigaku, 2010)'
_computing_structure_refinement 'SHELXL97 (Sheldrick, 2008)'
_computing_structure_solution 'SHELXS97 (Sheldrick, 2008)'
_diffrn_ambient_temperature 93
_diffrn_detector_area_resol_mean 10.000
_diffrn_measured_fraction_theta_full 0.953
_diffrn_measured_fraction_theta_max 0.953
_diffrn_measurement_device_type 'Rigaku R-AXIS RAPID'
_diffrn_measurement_method \w
_diffrn_radiation_type 'Mo K\a'
_diffrn_radiation_wavelength 0.71075
_diffrn_reflns_limit_h_max 40
_diffrn_reflns_limit_h_min -40
_diffrn_reflns_limit_k_max 40
_diffrn_reflns_limit_k_min -40
_diffrn_reflns_limit_l_max 40
_diffrn_reflns_limit_l_min -37
_diffrn_reflns_number 146665
_diffrn_reflns_theta_full 27.45
_diffrn_reflns_theta_max 27.45
_diffrn_standards_number 0
_exptl_absorpt_coefficient_mu 1.086
_exptl_absorpt_correction_T_max 0.850
_exptl_absorpt_correction_T_min 0.517
_exptl_absorpt_correction_type multi-scan
_exptl_absorpt_process_details 'ABSCOR (Rigaku, 1995)'
_exptl_crystal_colour yellow
_exptl_crystal_density_diffrn 1.218
_exptl_crystal_density_method 'not measured'
_exptl_crystal_description block
_exptl_crystal_F_000 11296.32
_exptl_crystal_size_max 0.190
_exptl_crystal_size_mid 0.170
_exptl_crystal_size_min 0.150
_refine_diff_density_max 2.990
_refine_diff_density_min -0.830
_refine_ls_abs_structure_details 'Flack, H. D. (1983), Acta Cryst. A39, 876-881.  5580 Friedel Pairs'
_refine_ls_abs_structure_Flack 0.20(9)
_refine_ls_extinction_method none
_refine_ls_goodness_of_fit_ref 1.024
_refine_ls_hydrogen_treatment constr
_refine_ls_number_parameters 396
_refine_ls_number_reflns 11810
_refine_ls_number_restraints 9
_refine_ls_R_factor_gt 0.0961
_refine_ls_shift/su_max 0.001
_refine_ls_structure_factor_coef Fsqd
_refine_ls_weighting_details 'w = 1/[\s^2^(Fo^2^)+(0.1861P)^2^+0.0000P] where P=(Fo^2^+2Fc^2^)/3'
_refine_ls_weighting_scheme calc
_refine_ls_wR_factor_ref 0.2535
_reflns_number_gt 9198
_reflns_number_total 11810
_reflns_threshold_expression F^2^>2.0\s(F^2^)
_cod_data_source_file c5sc04570c2.cif
_cod_data_source_block M-MMF-2-seed
_cod_depositor_comments 'Adding full bibliography for 1542253--1542262.cif.'
_cod_original_cell_volume 30936.0(10)
_cod_database_code 1542259

loop_
_symmetry_equiv_pos_site_id
_symmetry_equiv_pos_as_xyz
1 +X,+Y,+Z
2 +Y,+Z,+X
3 +Z,+X,+Y
4 1/2+X,1/2-Y,-Z
5 1/2+Y,1/2-Z,-X
6 1/2+Z,1/2-X,-Y
7 -Y,1/2+Z,1/2-X
8 -Z,1/2+X,1/2-Y
9 1/2-Z,-X,1/2+Y
10 1/2-X,-Y,1/2+Z
11 1/2-Y,-Z,1/2+X
12 -X,1/2+Y,1/2-Z
13 1/2+X,1/2+Y,1/2+Z
14 1/2+Y,1/2+Z,1/2+X
15 1/2+Z,1/2+X,1/2+Y
16 +X,-Y,1/2-Z
17 +Y,-Z,1/2-X
18 +Z,-X,1/2-Y
19 1/2-Y,+Z,-X
20 1/2-Z,+X,-Y
21 -Z,1/2-X,+Y
22 -X,1/2-Y,+Z
23 -Y,1/2-Z,+X
24 1/2-X,+Y,-Z

loop_
_atom_site_label
_atom_site_type_symbol
_atom_site_fract_x
_atom_site_fract_y
_atom_site_fract_z
_atom_site_U_iso_or_equiv
_atom_site_adp_type
_atom_site_occupancy
_atom_site_symmetry_multiplicity
_atom_site_calc_flag
_atom_site_refinement_flags
Cl1T Cl 0.8019(13) 0.5600(10) 0.0675(15) 0.275(18) Uiso 0.57(4) 24 d .
H3SA H 0.5458 0.6355 0.2837 0.1297 Uiso 0.51(3) 24 calc R
H3SB H 0.5212 0.6691 0.3144 0.1297 Uiso 0.51(3) 24 calc R
Pd1 Pd 0.73395(3) 0.53855(3) 0.28319(3) 0.0587(3) Uani 1.0 24 d .
Cl1 Cl 0.68738(14) 0.49851(12) 0.32313(12) 0.0814(11) Uani 1.0 24 d .
Cl2 Cl 0.79415(12) 0.50610(12) 0.31171(11) 0.0715(9) Uani 1.0 24 d .
N1 N 0.6860(4) 0.5721(4) 0.2574(4) 0.066(3) Uani 1.0 24 d .
N2 N 0.7710(4) 0.5750(4) 0.2440(3) 0.057(3) Uani 1.0 24 d .
C1 C 0.7016(5) 0.5965(5) 0.2191(6) 0.069(4) Uani 1.0 24 d .
C2 C 0.6730(5) 0.6184(6) 0.1902(6) 0.077(4) Uani 1.0 24 d .
C3 C 0.6911(7) 0.6340(6) 0.1529(10) 0.107(8) Uani 1.0 24 d .
C4 C 0.7326(10) 0.6282(6) 0.1462(7) 0.109(8) Uani 1.0 24 d .
C5 C 0.7584(6) 0.6098(5) 0.1756(5) 0.076(4) Uani 1.0 24 d .
C6 C 0.7440(5) 0.5934(5) 0.2126(5) 0.065(3) Uani 1.0 24 d .
C7 C 0.7950(4) 0.6061(5) 0.2723(5) 0.062(4) Uani 1.0 24 d .
C8 C 0.8243(5) 0.6355(5) 0.2445(5) 0.063(3) Uani 1.0 24 d .
C9 C 0.8649(5) 0.6207(5) 0.2330(5) 0.063(3) Uani 1.0 24 d .
C10 C 0.8080(4) 0.6754(4) 0.2272(4) 0.049(3) Uani 1.0 24 d .
C11 C 0.8880(5) 0.6482(5) 0.2062(5) 0.063(4) Uani 1.0 24 d .
C12 C 0.8320(4) 0.6998(4) 0.2019(5) 0.057(3) Uani 1.0 24 d .
C13 C 0.8728(5) 0.6846(5) 0.1905(4) 0.070(4) Uani 1.0 24 d .
C14 C 0.6592(5) 0.5999(6) 0.2911(7) 0.092(6) Uani 1.0 24 d .
H1N H 0.6670 0.5520 0.2469 0.0788 Uiso 1.0 24 calc R
H2 H 0.6436 0.6219 0.1965 0.0925 Uiso 1.0 24 calc R
H2N H 0.7907 0.5574 0.2305 0.0681 Uiso 1.0 24 calc R
H3 H 0.6741 0.6485 0.1325 0.1280 Uiso 1.0 24 calc R
H4 H 0.7445 0.6372 0.1199 0.1308 Uiso 1.0 24 calc R
H5 H 0.7881 0.6084 0.1698 0.0913 Uiso 1.0 24 calc R
H7A H 0.8126 0.5902 0.2930 0.0741 Uiso 1.0 24 calc R
H7B H 0.7745 0.6238 0.2884 0.0741 Uiso 1.0 24 calc R
H9 H 0.8759 0.5942 0.2425 0.0762 Uiso 1.0 24 calc R
H10 H 0.7798 0.6842 0.2340 0.0584 Uiso 1.0 24 calc R
H11 H 0.9163 0.6403 0.1989 0.0751 Uiso 1.0 24 calc R
H12 H 0.8220 0.7266 0.1919 0.0682 Uiso 1.0 24 calc R
H14A H 0.6383 0.6181 0.2760 0.1106 Uiso 1.0 24 calc R
H14B H 0.6435 0.5810 0.3109 0.1106 Uiso 1.0 24 calc R
Pd2 Pd 0.56501(5) 0.41362(5) 0.32656(4) 0.0868(5) Uani 1.0 24 d .
Cl3 Cl 0.57439(14) 0.44052(19) 0.25861(12) 0.1019(17) Uani 1.0 24 d .
Cl4 Cl 0.5267(4) 0.3569(3) 0.30204(18) 0.149(4) Uani 1.0 24 d .
N3 N 0.5986(4) 0.4616(6) 0.3532(5) 0.086(4) Uani 1.0 24 d .
N4 N 0.5606(5) 0.3930(6) 0.3841(5) 0.095(5) Uani 1.0 24 d .
C15 C 0.6096(6) 0.4489(10) 0.3963(6) 0.111(9) Uani 1.0 24 d .
C16 C 0.6391(7) 0.4726(10) 0.4181(9) 0.115(8) Uani 1.0 24 d .
C17 C 0.6554(7) 0.4606(14) 0.4594(8) 0.139(12) Uani 1.0 24 d .
C18 C 0.6401(6) 0.4202(8) 0.4745(6) 0.095(6) Uani 1.0 24 d .
C19 C 0.6080(7) 0.3961(11) 0.4522(4) 0.115(9) Uani 1.0 24 d .
C20 C 0.5924(6) 0.4151(6) 0.4123(5) 0.080(5) Uani 1.0 24 d .
C21 C 0.5155(6) 0.4017(7) 0.4031(6) 0.087(6) Uani 1.0 24 d .
C22 C 0.5103(5) 0.3887(5) 0.4502(5) 0.071(4) Uani 1.0 24 d .
C23 C 0.5005(6) 0.3477(6) 0.4614(7) 0.093(6) Uani 1.0 24 d .
C24 C 0.5168(6) 0.4197(7) 0.4823(6) 0.083(5) Uani 1.0 24 d .
C25 C 0.4976(8) 0.3322(5) 0.5026(6) 0.088(5) Uani 1.0 24 d .
C26 C 0.5168(5) 0.4055(5) 0.5251(5) 0.069(4) Uani 1.0 24 d .
C27 C 0.5082(6) 0.3629(5) 0.5353(4) 0.070(4) Uani 1.0 24 d .
C28 C 0.5812(6) 0.5064(9) 0.3484(5) 0.099(7) Uani 1.0 24 d .
H3N H 0.6243 0.4618 0.3385 0.1026 Uiso 1.0 24 calc R
H4N H 0.5658 0.3638 0.3845 0.1136 Uiso 1.0 24 calc R
H16 H 0.6493 0.4981 0.4054 0.1379 Uiso 1.0 24 calc R
H17 H 0.6746 0.4779 0.4752 0.1671 Uiso 1.0 24 calc R
H18 H 0.6515 0.4089 0.5001 0.1138 Uiso 1.0 24 calc R
H19 H 0.5977 0.3696 0.4625 0.1382 Uiso 1.0 24 calc R
H21A H 0.5092 0.4324 0.4004 0.1039 Uiso 1.0 24 calc R
H21B H 0.4942 0.3860 0.3859 0.1039 Uiso 1.0 24 calc R
H23 H 0.4953 0.3281 0.4389 0.1111 Uiso 1.0 24 calc R
H24 H 0.5209 0.4489 0.4754 0.0995 Uiso 1.0 24 calc R
H25 H 0.4894 0.3038 0.5089 0.1052 Uiso 1.0 24 calc R
H26 H 0.5227 0.4252 0.5473 0.0823 Uiso 1.0 24 calc R
H28A H 0.5831 0.5153 0.3182 0.1187 Uiso 1.0 24 calc R
H28B H 0.5985 0.5263 0.3656 0.1187 Uiso 1.0 24 calc R
Cl1S Cl 0.7581(9) 0.4794(7) 0.0648(8) 0.167(8) Uiso 0.57(4) 24 d .
Cl2S Cl 0.7438(8) 0.4737(6) 0.0620(7) 0.124(7) Uiso 0.43(4) 24 d .
Cl2T Cl 0.7700(7) 0.5631(6) 0.0517(6) 0.139(9) Uiso 0.43(4) 24 d .
C1S C 0.7538(12) 0.5334(10) 0.0817(19) 0.127(16) Uiso 0.57(4) 24 d .
C2S C 0.7646(15) 0.5194(8) 0.0876(8) 0.081(11) Uiso 0.43(4) 24 d .
Cl3S Cl 0.5755(5) 0.6343(5) 0.3522(5) 0.121(5) Uiso 0.51(3) 24 d .
Cl3T Cl 0.5883(9) 0.6954(9) 0.2957(9) 0.202(11) Uiso 0.51(3) 24 d .
C3S C 0.5492(11) 0.6564(13) 0.3071(12) 0.108(13) Uiso 0.51(3) 24 d .
O1W O 0.5860(10) 0.3027(11) 0.3975(10) 0.151(15) Uiso 0.80(8) 24 d .
O3W O 0.7176(16) 0.7434(16) 0.1978(14) 0.244(17) Uiso 1.0 24 d .
O4W O 0.4017(6) 0.4017(6) 0.4017(6) 0.072(14) Uiso 0.57(9) 8 d .
O2W O 0.8669(10) 0.6331(10) 0.3669(10) 0.186(18) Uiso 1.0 8 d .
H1SA H 0.7495 0.5347 0.1129 0.1527 Uiso 0.57(4) 24 calc R
H1SB H 0.7292 0.5472 0.0676 0.1527 Uiso 0.57(4) 24 calc R
H2SA H 0.7929 0.5125 0.0999 0.0969 Uiso 0.43(4) 24 calc R
H2SB H 0.7455 0.5277 0.1113 0.0969 Uiso 0.43(4) 24 calc R

loop_
_atom_site_aniso_label
_atom_site_aniso_U_11
_atom_site_aniso_U_22
_atom_site_aniso_U_33
_atom_site_aniso_U_12
_atom_site_aniso_U_13
_atom_site_aniso_U_23
Pd1 0.0631(5) 0.0628(6) 0.0501(5) -0.0193(4) 0.0073(4) -0.0093(4)
Cl1 0.104(3) 0.0692(19) 0.071(2) -0.0288(18) 0.0343(19) -0.0201(16)
Cl2 0.081(3) 0.073(2) 0.0604(16) -0.0160(16) -0.0089(15) -0.0040(14)
N1 0.076(7) 0.071(7) 0.050(6) -0.029(6) 0.014(5) -0.014(5)
N2 0.056(5) 0.077(6) 0.037(4) -0.010(5) -0.005(4) -0.015(4)
C1 0.069(8) 0.054(7) 0.083(9) -0.026(6) -0.002(7) -0.012(6)
C2 0.064(8) 0.086(10) 0.082(9) -0.030(8) -0.010(7) 0.009(8)
C3 0.083(12) 0.054(8) 0.18(3) -0.011(8) -0.036(14) -0.006(11)
C4 0.17(3) 0.077(11) 0.082(11) -0.068(13) -0.011(13) -0.004(9)
C5 0.100(11) 0.067(8) 0.062(8) -0.020(8) -0.011(8) 0.002(7)
C6 0.076(9) 0.060(7) 0.057(7) -0.016(6) 0.000(6) -0.002(6)
C7 0.044(6) 0.081(8) 0.061(7) -0.026(6) -0.016(5) -0.010(6)
C8 0.056(7) 0.065(8) 0.068(8) -0.015(6) 0.001(6) -0.005(6)
C9 0.058(7) 0.066(7) 0.066(7) -0.016(6) 0.019(6) -0.011(7)
C10 0.052(6) 0.038(5) 0.056(6) -0.005(4) 0.001(5) -0.005(5)
C11 0.065(8) 0.057(7) 0.065(7) -0.005(6) 0.024(6) -0.011(6)
C12 0.052(6) 0.043(6) 0.075(8) -0.001(5) 0.013(6) 0.002(5)
C13 0.073(8) 0.083(10) 0.052(6) -0.035(7) 0.031(6) -0.008(7)
C14 0.053(7) 0.085(10) 0.138(15) -0.024(7) -0.005(8) -0.063(11)
Pd2 0.0925(9) 0.1072(10) 0.0609(6) 0.0338(7) 0.0218(6) 0.0214(6)
Cl3 0.091(3) 0.158(5) 0.0571(19) 0.055(3) 0.0320(18) 0.030(3)
Cl4 0.253(11) 0.119(5) 0.075(3) 0.006(5) 0.025(5) -0.001(3)
N3 0.059(7) 0.132(12) 0.066(7) 0.027(8) -0.001(5) 0.009(8)
N4 0.094(10) 0.127(12) 0.063(7) 0.025(9) 0.039(7) 0.021(8)
C15 0.065(10) 0.19(3) 0.075(10) 0.057(13) 0.025(9) 0.036(14)
C16 0.077(12) 0.14(2) 0.123(17) -0.004(12) -0.009(12) 0.028(15)
C17 0.069(10) 0.27(4) 0.082(12) 0.002(16) -0.002(10) 0.053(19)
C18 0.058(8) 0.144(18) 0.082(11) 0.007(10) -0.009(8) 0.037(11)
C19 0.098(13) 0.22(3) 0.032(6) 0.058(15) -0.004(7) 0.008(10)
C20 0.077(9) 0.108(12) 0.055(8) 0.019(9) 0.008(7) 0.024(8)
C21 0.074(9) 0.116(13) 0.069(9) 0.019(9) 0.028(7) 0.049(9)
C22 0.084(9) 0.070(8) 0.060(8) 0.012(7) 0.034(7) -0.009(6)
C23 0.086(10) 0.082(10) 0.110(13) 0.026(9) 0.043(10) 0.047(10)
C24 0.079(10) 0.101(12) 0.068(9) 0.022(9) -0.009(7) 0.016(9)
C25 0.148(17) 0.045(6) 0.070(9) 0.012(9) 0.013(9) -0.005(7)
C26 0.068(8) 0.083(9) 0.054(7) 0.016(7) -0.001(6) -0.010(6)
C27 0.102(10) 0.062(7) 0.047(6) 0.030(7) 0.017(7) 0.027(6)
C28 0.067(9) 0.18(2) 0.053(7) -0.006(11) 0.013(7) 0.041(10)

loop_
_atom_type_symbol
_atom_type_description
_atom_type_scat_dispersion_real
_atom_type_scat_dispersion_imag
_atom_type_scat_source
C C 0.0033 0.0016
;
International Tables for Crystallography
(1992, Vol. C, Tables 4.2.6.8 and 6.1.1.4)
;
H H 0.0000 0.0000
;
International Tables for Crystallography
(1992, Vol. C, Table 6.1.1.4)
;
N N 0.0061 0.0033
;
International Tables for Crystallography
(1992, Vol. C, Tables 4.2.6.8 and 6.1.1.4)
;
Pd Pd -0.9988 1.0072
;
International Tables for Crystallography
(1992, Vol. C, Tables 4.2.6.8 and 6.1.1.4)
;
Cl Cl 0.1484 0.1585
;
International Tables for Crystallography
(1992, Vol. C, Tables 4.2.6.8 and 6.1.1.4)
;
O O 0.0106 0.0060
;
International Tables for Crystallography
(1992, Vol. C, Tables 4.2.6.8 and 6.1.1.4)
;

loop_
_geom_angle_atom_site_label_1
_geom_angle_atom_site_label_2
_geom_angle_atom_site_label_3
_geom_angle
_geom_angle_publ_flag
_geom_angle_site_symmetry_1
_geom_angle_site_symmetry_3
Cl1 Pd1 Cl2 93.86(15) yes . .
Cl1 Pd1 N1 91.7(4) yes . .
Cl1 Pd1 N2 175.0(3) yes . .
Cl2 Pd1 N1 173.8(4) yes . .
Cl2 Pd1 N2 90.8(3) yes . .
N1 Pd1 N2 83.7(5) yes . .
Pd1 N1 C1 110.2(9) yes . .
Pd1 N1 C14 114.4(9) yes . .
C1 N1 C14 114.7(12) yes . .
Pd1 N2 C6 107.7(8) yes . .
Pd1 N2 C7 106.9(7) yes . .
C6 N2 C7 116.1(11) yes . .
N1 C1 C2 122.7(13) yes . .
N1 C1 C6 113.7(13) yes . .
C2 C1 C6 123.5(15) yes . .
C1 C2 C3 116.1(16) yes . .
C2 C3 C4 119(3) yes . .
C3 C4 C5 122(3) yes . .
C4 C5 C6 123.2(19) yes . .
N2 C6 C1 120.9(13) yes . .
N2 C6 C5 123.5(14) yes . .
C1 C6 C5 115.6(15) yes . .
N2 C7 C8 110.1(11) yes . .
C7 C8 C9 118.8(12) yes . .
C7 C8 C10 120.5(11) yes . .
C9 C8 C10 120.4(12) yes . .
C8 C9 C11 114.8(13) yes . .
C8 C10 C12 121.0(11) yes . .
C9 C11 C13 124.2(14) yes . .
C10 C12 C13 117.9(12) yes . .
C11 C13 C12 121.5(13) yes . .
C11 C13 C14 118.1(14) yes . 11_664
C12 C13 C14 120.4(14) yes . 11_664
N1 C14 C13 107.4(11) yes . 6_566
Cl3 Pd2 Cl4 92.3(2) yes . .
Cl3 Pd2 N3 92.5(5) yes . .
Cl3 Pd2 N4 176.3(6) yes . .
Cl4 Pd2 N3 175.2(5) yes . .
Cl4 Pd2 N4 90.9(6) yes . .
N3 Pd2 N4 84.3(7) yes . .
Pd2 N3 C15 107.8(15) yes . .
Pd2 N3 C28 117.6(10) yes . .
C15 N3 C28 115.6(17) yes . .
Pd2 N4 C20 110.4(12) yes . .
Pd2 N4 C21 111.4(11) yes . .
C20 N4 C21 107.3(13) yes . .
N3 C15 C16 118(3) yes . .
N3 C15 C20 119.3(19) yes . .
C16 C15 C20 122(2) yes . .
C15 C16 C17 123(3) yes . .
C16 C17 C18 114(3) yes . .
C17 C18 C19 122.5(19) yes . .
C18 C19 C20 116(3) yes . .
N4 C20 C15 115.2(15) yes . .
N4 C20 C19 122.3(18) yes . .
C15 C20 C19 121.8(18) yes . .
N4 C21 C22 114.5(14) yes . .
C21 C22 C23 121.2(15) yes . .
C21 C22 C24 119.0(15) yes . .
C23 C22 C24 119.8(16) yes . .
C22 C23 C25 125.7(17) yes . .
C22 C24 C26 117.3(17) yes . .
C23 C25 C27 114.5(14) yes . .
C24 C26 C27 121.2(15) yes . .
C25 C27 C26 121.1(13) yes . .
C25 C27 C28 117.9(13) yes . 2_555
C26 C27 C28 120.9(13) yes . 2_555
N3 C28 C27 110.3(17) yes . 3_555
Cl1T C1S Cl1S 108(3) yes . .
Cl2S C2S Cl2T 111.8(16) yes . .
Cl3S C3S Cl3T 96(2) yes . .
Pd1 N1 H1N 105.507 no . .
C1 N1 H1N 105.523 no . .
C14 N1 H1N 105.502 no . .
Pd1 N2 H2N 108.595 no . .
C6 N2 H2N 108.629 no . .
C7 N2 H2N 108.593 no . .
C1 C2 H2 121.949 no . .
C3 C2 H2 121.973 no . .
C2 C3 H3 120.465 no . .
C4 C3 H3 120.453 no . .
C3 C4 H4 118.873 no . .
C5 C4 H4 118.869 no . .
C4 C5 H5 118.393 no . .
C6 C5 H5 118.388 no . .
N2 C7 H7A 109.653 no . .
N2 C7 H7B 109.624 no . .
C8 C7 H7A 109.653 no . .
C8 C7 H7B 109.625 no . .
H7A C7 H7B 108.138 no . .
C8 C9 H9 122.590 no . .
C11 C9 H9 122.618 no . .
C8 C10 H10 119.486 no . .
C12 C10 H10 119.485 no . .
C9 C11 H11 117.876 no . .
C13 C11 H11 117.881 no . .
C10 C12 H12 121.053 no . .
C13 C12 H12 121.067 no . .
N1 C14 H14A 110.231 no . .
N1 C14 H14B 110.238 no . .
C13 C14 H14A 110.256 no 6_566 .
C13 C14 H14B 110.236 no 6_566 .
H14A C14 H14B 108.520 no . .
Pd2 N3 H3N 104.833 no . .
C15 N3 H3N 104.841 no . .
C28 N3 H3N 104.813 no . .
Pd2 N4 H4N 109.189 no . .
C20 N4 H4N 109.193 no . .
C21 N4 H4N 109.195 no . .
C15 C16 H16 118.430 no . .
C17 C16 H16 118.423 no . .
C16 C17 H17 123.009 no . .
C18 C17 H17 122.993 no . .
C17 C18 H18 118.732 no . .
C19 C18 H18 118.721 no . .
C18 C19 H19 122.200 no . .
C20 C19 H19 122.168 no . .
N4 C21 H21A 108.629 no . .
N4 C21 H21B 108.629 no . .
C22 C21 H21A 108.626 no . .
C22 C21 H21B 108.607 no . .
H21A C21 H21B 107.596 no . .
C22 C23 H23 117.160 no . .
C25 C23 H23 117.140 no . .
C22 C24 H24 121.372 no . .
C26 C24 H24 121.363 no . .
C23 C25 H25 122.723 no . .
C27 C25 H25 122.760 no . .
C24 C26 H26 119.418 no . .
C27 C26 H26 119.387 no . .
N3 C28 H28A 109.603 no . .
N3 C28 H28B 109.594 no . .
C27 C28 H28A 109.583 no 3_555 .
C27 C28 H28B 109.564 no 3_555 .
H28A C28 H28B 108.116 no . .
Cl1T C1S H1SA 110.134 no . .
Cl1T C1S H1SB 110.128 no . .
Cl1S C1S H1SA 110.128 no . .
Cl1S C1S H1SB 110.123 no . .
H1SA C1S H1SB 108.456 no . .
Cl2S C2S H2SA 109.268 no . .
Cl2S C2S H2SB 109.239 no . .
Cl2T C2S H2SA 109.255 no . .
Cl2T C2S H2SB 109.253 no . .
H2SA C2S H2SB 107.935 no . .
H3SA C3S H3SB 110.063 no . .
H3SA C3S Cl3S 112.517 no . .
H3SA C3S Cl3T 112.527 no . .
H3SB C3S Cl3S 112.517 no . .
H3SB C3S Cl3T 112.535 no . .

loop_
_geom_bond_atom_site_label_1
_geom_bond_atom_site_label_2
_geom_bond_distance
_geom_bond_publ_flag
_geom_bond_site_symmetry_2
Cl1T C1S 1.78(6) yes .
Pd1 Cl1 2.300(5) yes .
Pd1 Cl2 2.326(4) yes .
Pd1 N1 2.007(12) yes .
Pd1 N2 2.043(10) yes .
N1 C1 1.508(19) yes .
N1 C14 1.61(3) yes .
N2 C6 1.423(17) yes .
N2 C7 1.520(17) yes .
C1 C2 1.45(3) yes .
C1 C6 1.35(2) yes .
C2 C3 1.39(4) yes .
C3 C4 1.33(4) yes .
C4 C5 1.36(3) yes .
C5 C6 1.35(2) yes .
C7 C8 1.566(19) yes .
C8 C9 1.405(19) yes .
C8 C10 1.459(18) yes .
C9 C11 1.41(2) yes .
C10 C12 1.338(17) yes .
C11 C13 1.33(2) yes .
C12 C13 1.412(19) yes .
C13 C14 1.51(3) yes 11_664
Pd2 Cl3 2.313(5) yes .
Pd2 Cl4 2.281(9) yes .
Pd2 N3 2.019(17) yes .
Pd2 N4 1.925(15) yes .
N3 C15 1.45(3) yes .
N3 C28 1.52(4) yes .
N4 C20 1.50(3) yes .
N4 C21 1.56(3) yes .
C15 C16 1.37(4) yes .
C15 C20 1.29(4) yes .
C16 C17 1.44(4) yes .
C17 C18 1.44(5) yes .
C18 C19 1.44(3) yes .
C19 C20 1.47(3) yes .
C21 C22 1.54(3) yes .
C22 C23 1.37(3) yes .
C22 C24 1.42(3) yes .
C23 C25 1.39(3) yes .
C24 C26 1.41(3) yes .
C25 C27 1.45(2) yes .
C26 C27 1.40(2) yes .
C27 C28 1.51(2) yes 2_555
Cl1S C1S 1.78(4) yes .
Cl2S C2S 1.77(4) yes .
Cl2T C2S 1.78(3) yes .
Cl3S C3S 1.78(4) yes .
Cl3T C3S 1.77(5) yes .
H3SA C3S 0.990 no .
H3SB C3S 0.990 no .
N1 H1N 0.930 no .
N2 H2N 0.930 no .
C2 H2 0.950 no .
C3 H3 0.950 no .
C4 H4 0.950 no .
C5 H5 0.950 no .
C7 H7A 0.990 no .
C7 H7B 0.990 no .
C9 H9 0.950 no .
C10 H10 0.950 no .
C11 H11 0.950 no .
C12 H12 0.950 no .
C14 H14A 0.990 no .
C14 H14B 0.990 no .
N3 H3N 0.930 no .
N4 H4N 0.930 no .
C16 H16 0.950 no .
C17 H17 0.950 no .
C18 H18 0.950 no .
C19 H19 0.950 no .
C21 H21A 0.990 no .
C21 H21B 0.990 no .
C23 H23 0.950 no .
C24 H24 0.950 no .
C25 H25 0.950 no .
C26 H26 0.950 no .
C28 H28A 0.990 no .
C28 H28B 0.990 no .
C1S H1SA 0.990 no .
C1S H1SB 0.990 no .
C2S H2SA 0.990 no .
C2S H2SB 0.990 no .

loop_
_geom_contact_atom_site_label_1
_geom_contact_atom_site_label_2
_geom_contact_distance
_geom_contact_publ_flag
_geom_contact_site_symmetry_2
Pd1 C11 3.273(14) no 6_566
Pd1 C13 3.259(15) no 6_566
Cl1 C14 3.454(19) no .
Cl2 C7 3.375(15) no .
N1 C11 3.278(17) no 6_566
N1 C12 3.332(17) no 6_566
N2 C9 3.296(17) no .
N2 C10 3.399(15) no .
C1 C4 2.68(3) no .
C1 C7 3.39(2) no .
C1 C12 3.394(19) no 6_566
C1 C13 3.19(3) no 6_566
C2 C5 2.73(3) no .
C2 C14 3.25(3) no .
C3 C6 2.81(3) no .
C5 C7 3.25(2) no .
C5 C8 3.10(3) no .
C5 C10 3.05(2) no .
C6 C8 3.02(2) no .
C6 C10 3.298(18) no .
C8 C13 2.75(2) no .
C9 C12 2.861(19) no .
C10 C11 2.734(18) no .
Pd2 C25 3.29(3) no 3_555
Pd2 C27 3.315(17) no 3_555
Cl3 C28 3.50(2) no .
Cl4 C21 3.487(19) no .
N3 C21 3.58(3) no .
N3 C25 3.29(3) no 3_555
N3 C26 3.32(2) no 3_555
N4 C23 3.38(3) no .
N4 C24 3.48(3) no .
C15 C18 2.79(3) no .
C15 C21 3.31(3) no .
C15 C26 3.41(3) no 3_555
C15 C27 3.16(3) no 3_555
C16 C19 2.81(4) no .
C16 C28 3.04(4) no .
C17 C20 2.85(4) no .
C19 C21 3.29(3) no .
C19 C22 3.08(3) no .
C19 C24 3.11(3) no .
C20 C22 2.96(3) no .
C20 C24 3.24(3) no .
C20 C28 3.52(3) no .
C22 C27 2.792(19) no .
C23 C26 2.75(3) no .
C24 C25 2.88(3) no .
Cl1T C18 3.50(5) no 10_664
Cl1T Cl3S 3.41(4) no 11_664
Pd1 Pd1 3.1938(14) no 16_565
Cl1 N1 3.364(12) no 16_565
Cl1 C1 3.294(15) no 16_565
Cl1 C6 3.568(15) no 16_565
Cl1 N3 3.163(15) no .
Cl1 C16 3.44(3) no .
Cl1 C28 3.435(18) no .
Cl2 N2 3.174(11) no 16_565
Cl2 C6 3.579(14) no 16_565
Cl2 C2S 3.39(3) no 16_565
N1 Cl1 3.364(12) no 16_565
N1 Cl3 3.563(13) no 16_565
N2 Cl2 3.174(11) no 16_565
C1 Cl1 3.294(15) no 16_565
C2 Pd2 3.574(17) no 16_565
C6 Cl1 3.568(15) no 16_565
C6 Cl2 3.579(14) no 16_565
C14 Cl3 3.337(17) no 16_565
C14 Cl3S 3.43(3) no .
Pd2 C2 3.574(17) no 16_565
Cl3 N1 3.563(13) no 16_565
Cl3 C14 3.337(17) no 16_565
Cl4 C3S 3.52(4) no 16_565
N3 Cl1 3.163(15) no .
N4 O1W 2.98(4) no .
C16 Cl1 3.44(3) no .
C17 Cl2S 3.52(4) no 16_565
C17 C1S 3.35(5) no 16_565
C18 Cl1T 3.50(5) no 10_665
C19 O1W 3.47(5) no .
C20 O1W 3.57(4) no .
C21 O4W 3.57(3) no .
C28 Cl1 3.435(18) no .
Cl2S C17 3.52(4) no 16_565
Cl2T Cl2T 3.48(3) no 24_655
C1S C17 3.35(5) no 16_565
C2S Cl2 3.39(3) no 16_565
Cl3S Cl1T 3.41(4) no 6_566
Cl3S C14 3.43(3) no .
C3S Cl4 3.52(4) no 16_565
O1W N4 2.98(4) no .
O1W C19 3.47(5) no .
O1W C20 3.57(4) no .
O3W O3W 2.30(7) no 6_566
O3W O3W 2.30(7) no 11_664
O4W C21 3.57(3) no .
O4W C21 3.57(3) no 2_555
O4W C21 3.57(3) no 3_555
Pd1 H7A 2.9709 no .
Pd1 H7B 2.9689 no .
Pd1 H11 2.9973 no 6_566
Pd1 H14B 3.2539 no .
Cl1 H1N 2.9929 no .
Cl1 H11 2.9321 no 6_566
Cl1 H14B 2.9581 no .
Cl2 H2N 3.0165 no .
Cl2 H7A 2.7653 no .
N1 H2 2.8082 no .
N1 H2N 3.4226 no .
N1 H7B 3.3607 no .
N1 H11 3.2548 no 6_566
N1 H12 3.3657 no 6_566
N2 H1N 3.3444 no .
N2 H5 2.6111 no .
N2 H9 3.3481 no .
N2 H10 3.4524 no .
C1 H2N 3.0754 no .
C1 H3 3.2847 no .
C1 H5 3.1480 no .
C1 H7B 3.2736 no .
C1 H12 3.0899 no 6_566
C1 H14A 2.7567 no .
C1 H14B 3.4440 no .
C2 H1N 2.7464 no .
C2 H4 3.2052 no .
C2 H12 3.2670 no 6_566
C2 H14A 2.9043 no .
C3 H5 3.1934 no .
C4 H2 3.2158 no .
C4 H10 3.5903 no .
C5 H2N 2.5894 no .
C5 H3 3.2106 no .
C5 H10 3.0445 no .
C6 H1N 2.9462 no .
C6 H2 3.3169 no .
C6 H4 3.2209 no .
C6 H7A 3.3215 no .
C6 H7B 2.7379 no .
C6 H10 3.1374 no .
C7 H5 3.2262 no .
C7 H9 2.7317 no .
C7 H10 2.7711 no .
C8 H2N 2.7041 no .
C8 H5 2.7418 no .
C8 H7B 3.0411 no 11_664
C8 H11 3.2278 no .
C8 H12 3.3033 no .
C9 H2N 3.0637 no .
C9 H5 3.1466 no .
C9 H7A 2.6767 no .
C9 H7B 3.3307 no .
C9 H7B 3.1568 no 11_664
C9 H10 3.3327 no .
C10 H5 2.8388 no .
C10 H7A 3.3839 no .
C10 H7B 2.7236 no .
C10 H7B 2.8427 no 11_664
C10 H9 3.3590 no .
C10 H10 3.3001 no 11_664
C11 H5 3.5651 no .
C11 H7B 2.9481 no 11_664
C11 H12 3.2472 no .
C11 H14A 3.2004 no 11_664
C11 H14B 2.5438 no 11_664
C12 H5 3.3398 no .
C12 H7B 2.6930 no 11_664
C12 H10 3.2511 no 11_664
C12 H11 3.2385 no .
C12 H14A 2.6463 no 11_664
C12 H14B 3.3039 no 11_664
C13 H1N 3.2785 no 11_664
C13 H7B 2.7712 no 11_664
C13 H9 3.2753 no .
C13 H10 3.2220 no .
C14 H2 3.0893 no .
C14 H11 2.5389 no 6_566
C14 H12 2.7128 no 6_566
H1N H2 2.8051 no .
H1N H14A 2.4417 no .
H1N H14B 2.3259 no .
H2 H3 2.3759 no .
H2 H12 3.3521 no 6_566
H2 H14A 2.5058 no .
H2N H5 2.4907 no .
H2N H7A 2.3207 no .
H2N H7B 2.8116 no .
H2N H9 2.9390 no .
H3 H4 2.2730 no .
H4 H5 2.2692 no .
H5 H10 3.1285 no .
H7A H9 2.5450 no .
H7B H10 2.5567 no .
H7B H10 3.3921 no 6_566
H7B H11 3.4964 no 6_566
H7B H12 3.1365 no 6_566
H9 H11 2.3633 no .
H10 H10 3.1549 no 6_566
H10 H10 3.1549 no 11_664
H10 H12 2.2960 no .
H10 H12 3.0329 no 6_566
H11 H14A 3.4174 no 11_664
H11 H14B 2.3180 no 11_664
H12 H14A 2.5219 no 11_664
H12 H14B 3.5981 no 11_664
Pd2 H21A 2.9647 no .
Pd2 H21B 3.0285 no .
Pd2 H25 3.0452 no 3_555
Pd2 H28A 3.2533 no .
Cl3 H3N 3.0334 no .
Cl3 H25 2.9321 no 3_555
Cl3 H28A 3.0146 no .
Cl4 H4N 2.8719 no .
Cl4 H21B 2.9683 no .
N3 H4N 3.3814 no .
N3 H16 2.5574 no .
N3 H21A 3.3031 no .
N3 H25 3.3310 no 3_555
N3 H26 3.3752 no 3_555
N4 H3N 3.2749 no .
N4 H19 2.8200 no .
N4 H23 3.3616 no .
N4 H24 3.5830 no .
C15 H4N 3.0252 no .
C15 H17 3.3370 no .
C15 H19 3.2662 no .
C15 H21A 3.1963 no .
C15 H26 3.1647 no 3_555
C15 H28A 3.3227 no .
C15 H28B 2.6372 no .
C16 H3N 2.5617 no .
C16 H18 3.2833 no .
C16 H26 3.2915 no 3_555
C16 H28B 2.6795 no .
C17 H19 3.3867 no .
C18 H16 3.2818 no .
C19 H4N 2.7008 no .
C19 H17 3.3903 no .
C19 H24 3.2812 no .
C20 H3N 2.9197 no .
C20 H16 3.1676 no .
C20 H18 3.3278 no .
C20 H21A 2.6958 no .
C20 H21B 3.3215 no .
C20 H24 3.1759 no .
C21 H19 3.3388 no .
C21 H23 2.6440 no .
C21 H24 2.7162 no .
C22 H4N 2.8120 no .
C22 H19 2.8326 no .
C22 H21A 3.0885 no 2_555
C22 H25 3.3040 no .
C22 H26 3.2785 no .
C23 H4N 3.2077 no .
C23 H19 3.1251 no .
C23 H21A 3.2885 no .
C23 H21A 3.0913 no 2_555
C23 H21B 2.6632 no .
C23 H24 3.2697 no .
C24 H19 3.0516 no .
C24 H21A 2.6136 no .
C24 H21A 2.8441 no 2_555
C24 H21B 3.2825 no .
C24 H23 3.2521 no .
C24 H24 3.0094 no 2_555
C24 H24 3.5874 no 3_555
C25 H19 3.5796 no .
C25 H21A 2.9679 no 2_555
C25 H26 3.3329 no .
C25 H28A 2.6248 no 2_555
C25 H28B 3.3136 no 2_555
C26 H19 3.4023 no .
C26 H21A 2.6995 no 2_555
C26 H24 3.0602 no 2_555
C26 H25 3.3463 no .
C26 H28A 3.2919 no 2_555
C26 H28B 2.6413 no 2_555
C27 H3N 3.2424 no 2_555
C27 H21A 2.7780 no 2_555
C27 H23 3.2433 no .
C27 H24 3.3144 no .
C28 H16 2.8002 no .
C28 H25 2.7210 no 3_555
C28 H26 2.6861 no 3_555
H3N H16 2.5132 no .
H3N H28A 2.2139 no .
H3N H28B 2.3410 no .
H4N H19 2.6525 no .
H4N H21A 2.8373 no .
H4N H21B 2.3552 no .
H4N H23 3.0136 no .
H16 H17 2.4147 no .
H16 H26 3.3535 no 3_555
H16 H28A 3.4790 no .
H16 H28B 2.2105 no .
H17 H18 2.4138 no .
H18 H19 2.4040 no .
H19 H23 3.5455 no .
H19 H24 3.4887 no .
H21A H23 3.5169 no .
H21A H24 2.4387 no .
H21A H24 3.3400 no 3_555
H21A H25 3.5192 no 3_555
H21A H26 3.1734 no 3_555
H21B H23 2.4619 no .
H21B H24 3.5335 no .
H23 H25 2.3330 no .
H24 H24 2.7995 no 2_555
H24 H24 2.7995 no 3_555
H24 H26 2.3766 no .
H24 H26 2.9208 no 3_555
H25 H28A 2.5102 no 2_555
H26 H28A 3.5508 no 2_555
H26 H28B 2.4707 no 2_555
Cl1T H4 3.4387 no .
Cl1T H5 3.5783 no .
Cl1T H17 3.2191 no 10_664
Cl1T H18 2.7496 no 10_664
H3SA H14A 2.9661 no .
H3SA Cl3 2.8751 no 16_565
H3SA Cl4 2.7670 no 16_565
H3SB H18 3.0908 no 3_555
H3SB H19 3.3799 no 3_555
Pd1 H2N 3.5256 no 16_565
Cl1 H1N 2.7838 no 16_565
Cl1 H3N 2.3402 no .
Cl1 H16 2.8455 no .
Cl1 H28A 3.3194 no .
Cl1 H28B 3.2131 no .
Cl1 H1SA 2.9866 no 16_565
Cl1 H2SB 2.8716 no 16_565
Cl2 H2N 2.3971 no 16_565
Cl2 H1SA 3.0341 no 16_565
Cl2 H2SA 2.8371 no 16_565
Cl2 H2SB 3.0494 no 16_565
C1 H3N 3.5361 no 16_565
C2 H3N 3.0811 no 16_565
C4 H1SA 3.1591 no .
C4 H1SB 3.5419 no .
C4 H2SB 3.3640 no .
C5 H1SA 3.0822 no .
C5 H2SB 3.2982 no .
H1N Cl1 2.7838 no 16_565
H1N H1N 3.2701 no 16_565
H1N Cl3 2.9230 no 16_565
H1N H3N 3.0290 no 16_565
H2 Pd2 2.8016 no 16_565
H2 Cl3 3.2481 no 16_565
H2 N3 3.3607 no 16_565
H2 H3N 2.9132 no 16_565
H2 H4N 3.5501 no 16_565
H2N Pd1 3.5256 no 16_565
H2N Cl2 2.3971 no 16_565
H3 C20 3.5415 no 16_565
H3 H4N 3.4622 no 16_565
H3 O1W 3.2995 no 16_565
H4 Cl1T 3.4387 no .
H4 Cl2T 3.2612 no .
H4 C1S 3.4851 no .
H4 Cl3T 2.9948 no 11_664
H4 H1SA 3.2301 no .
H4 H1SB 3.3023 no .
H4 H2SB 3.4503 no .
H5 Cl1T 3.5783 no .
H5 H1SA 3.1634 no .
H5 H2SB 3.4029 no .
H7A O2W 3.1762 no .
H9 Cl1S 3.4124 no 14_554
H9 Cl2S 3.2301 no 14_554
H10 O3W 2.9274 no .
H11 H16 3.4205 no 11_664
H11 Cl2S 3.3586 no 14_554
H12 Cl3T 3.3696 no 11_664
H12 O3W 3.3268 no .
H12 O3W 3.2427 no 11_664
H14A H3SA 2.9661 no .
H14A Cl3 2.9325 no 16_565
H14A Cl3S 3.1418 no .
H14A Cl3T 2.9540 no .
H14A C3S 3.1979 no .
H14B Cl3 3.1502 no 16_565
H14B C28 3.2714 no .
H14B H28A 2.8115 no .
H14B H28B 2.8100 no .
H14B Cl3S 3.0080 no .
Pd2 H2 2.8016 no 16_565
Cl3 H3SA 2.8751 no 16_565
Cl3 H1N 2.9230 no 16_565
Cl3 H2 3.2481 no 16_565
Cl3 H14A 2.9325 no 16_565
Cl3 H14B 3.1502 no 16_565
Cl3 H25 3.5938 no 18_565
Cl3 H28A 2.7947 no 16_565
Cl4 H3SA 2.7670 no 16_565
N3 H2 3.3607 no 16_565
C16 H1SB 2.9307 no 16_565
C16 H2SB 3.4655 no 16_565
C17 H1SB 2.4783 no 16_565
C18 H1SB 3.2588 no 16_565
C20 H3 3.5415 no 16_565
C28 H14B 3.2714 no .
H3N Cl1 2.3402 no .
H3N C1 3.5361 no 16_565
H3N C2 3.0811 no 16_565
H3N H1N 3.0290 no 16_565
H3N H2 2.9132 no 16_565
H4N H2 3.5501 no 16_565
H4N H3 3.4622 no 16_565
H4N O1W 2.0629 no .
H16 Cl1 2.8455 no .
H16 H11 3.4205 no 6_566
H16 Cl2S 3.2607 no 16_565
H16 C1S 3.4503 no 16_565
H16 H1SA 3.3588 no 16_565
H16 H1SB 3.0055 no 16_565
H16 H2SB 3.1704 no 16_565
H17 Cl1T 3.2191 no 10_665
H17 Cl1S 3.2013 no 16_565
H17 Cl2S 2.8966 no 16_565
H17 Cl2T 3.2342 no 10_665
H17 Cl2T 3.3662 no 16_565
H17 C1S 3.0816 no 16_565
H17 C2S 3.4466 no 16_565
H17 H1SB 2.3164 no 16_565
H17 H2SB 3.5146 no 16_565
H18 Cl1T 2.7496 no 10_665
H18 H3SB 3.0908 no 2_555
H18 Cl2T 3.0780 no 10_665
H18 Cl3S 3.0104 no 2_555
H18 C3S 3.5525 no 2_555
H18 H1SB 3.5163 no 16_565
H19 H3SB 3.3799 no 2_555
H19 O1W 2.9522 no .
H21A O4W 3.5092 no .
H21B O4W 2.9860 no .
H23 O1W 3.2313 no .
H25 Cl3 3.5938 no 23_655
H25 H25 3.4431 no 22_655
H28A Cl1 3.3194 no .
H28A H14B 2.8115 no .
H28A Cl3 2.7947 no 16_565
H28B Cl1 3.2131 no .
H28B H14B 2.8100 no .
H28B Cl3S 3.4912 no .
Cl1S H9 3.4124 no 15_544
Cl1S H17 3.2013 no 16_565
Cl2S H9 3.2301 no 15_544
Cl2S H11 3.3586 no 15_544
Cl2S H16 3.2607 no 16_565
Cl2S H17 2.8966 no 16_565
Cl2T H4 3.2612 no .
Cl2T H17 3.2342 no 10_664
Cl2T H17 3.3662 no 16_565
Cl2T H18 3.0780 no 10_664
C1S H4 3.4851 no .
C1S H16 3.4503 no 16_565
C1S H17 3.0816 no 16_565
C2S H17 3.4466 no 16_565
Cl3S H14A 3.1418 no .
Cl3S H14B 3.0080 no .
Cl3S H18 3.0104 no 3_555
Cl3S H28B 3.4912 no .
Cl3T H4 2.9948 no 6_566
Cl3T H12 3.3696 no 6_566
Cl3T H14A 2.9540 no .
C3S H14A 3.1979 no .
C3S H18 3.5525 no 3_555
O1W H3 3.2995 no 16_565
O1W H4N 2.0629 no .
O1W H19 2.9522 no .
O1W H23 3.2313 no .
O3W H10 2.9274 no .
O3W H12 3.3268 no .
O3W H12 3.2427 no 6_566
O4W H21A 3.5092 no .
O4W H21A 3.5092 no 2_555
O4W H21A 3.5092 no 3_555
O4W H21B 2.9860 no .
O4W H21B 2.9860 no 2_555
O4W H21B 2.9860 no 3_555
O2W H7A 3.1762 no .
O2W H7A 3.1762 no 6_566
O2W H7A 3.1762 no 11_664
H1SA Cl1 2.9866 no 16_565
H1SA Cl2 3.0341 no 16_565
H1SA C4 3.1591 no .
H1SA C5 3.0822 no .
H1SA H4 3.2301 no .
H1SA H5 3.1634 no .
H1SA H16 3.3588 no 16_565
H1SB C4 3.5419 no .
H1SB H4 3.3023 no .
H1SB C16 2.9307 no 16_565
H1SB C17 2.4783 no 16_565
H1SB C18 3.2588 no 16_565
H1SB H16 3.0055 no 16_565
H1SB H17 2.3164 no 16_565
H1SB H18 3.5163 no 16_565
H2SA Cl2 2.8371 no 16_565
H2SB Cl1 2.8716 no 16_565
H2SB Cl2 3.0494 no 16_565
H2SB C4 3.3640 no .
H2SB C5 3.2982 no .
H2SB H4 3.4503 no .
H2SB H5 3.4029 no .
H2SB C16 3.4655 no 16_565
H2SB H16 3.1704 no 16_565
H2SB H17 3.5146 no 16_565

loop_
_geom_hbond_atom_site_label_D
_geom_hbond_atom_site_label_H
_geom_hbond_atom_site_label_A
_geom_hbond_site_symmetry_A
_geom_hbond_distance_DA
_geom_hbond_distance_DH
_geom_hbond_distance_HA
_geom_hbond_angle_DHA
_geom_hbond_publ_flag
N2 H2N Cl2 16_565 3.174(11) 0.930 2.397 140.9 no
N3 H3N Cl1 . 3.163(15) 0.930 2.340 147.3 no
N4 H4N O1W . 2.98(4) 0.930 2.063 166.6 no

loop_
_geom_torsion_atom_site_label_1
_geom_torsion_atom_site_label_2
_geom_torsion_atom_site_label_3
_geom_torsion_atom_site_label_4
_geom_torsion
_geom_torsion_publ_flag
_geom_torsion_site_symmetry_3
_geom_torsion_site_symmetry_4
Cl1 Pd1 N1 C1 -165.5(6) no . .
Cl1 Pd1 N1 C14 63.5(7) no . .
Cl2 Pd1 N2 C6 166.0(6) no . .
Cl2 Pd1 N2 C7 -68.5(6) no . .
N1 Pd1 N2 C6 -17.0(6) no . .
N1 Pd1 N2 C7 108.5(6) no . .
N2 Pd1 N1 C1 12.4(7) no . .
N2 Pd1 N1 C14 -118.7(7) no . .
Pd1 N1 C1 C2 170.4(9) no . .
Pd1 N1 C1 C6 -5.1(13) no . .
Pd1 N1 C14 C13 53.4(14) no . 6_566
C1 N1 C14 C13 -75.4(15) no . 6_566
C14 N1 C1 C2 -58.7(16) no . .
C14 N1 C1 C6 125.8(12) no . .
Pd1 N2 C6 C1 20.3(14) no . .
Pd1 N2 C6 C5 -161.9(9) no . .
Pd1 N2 C7 C8 -179.9(6) no . .
C6 N2 C7 C8 -59.6(13) no . .
C7 N2 C6 C1 -99.6(13) no . .
C7 N2 C6 C5 78.3(14) no . .
N1 C1 C2 C3 -170.5(12) no . .
N1 C1 C6 N2 -10.6(18) no . .
N1 C1 C6 C5 171.4(10) no . .
C2 C1 C6 N2 173.9(13) no . .
C2 C1 C6 C5 -4(2) no . .
C6 C1 C2 C3 5(3) no . .
C1 C2 C3 C4 -0(3) no . .
C2 C3 C4 C5 -4(3) no . .
C3 C4 C5 C6 5(3) no . .
C4 C5 C6 N2 -178.3(14) no . .
C4 C5 C6 C1 -0(3) no . .
N2 C7 C8 C9 -84.6(13) no . .
N2 C7 C8 C10 89.0(13) no . .
C7 C8 C9 C11 176.8(11) no . .
C7 C8 C10 C12 -177.0(10) no . .
C9 C8 C10 C12 -3.6(18) no . .
C10 C8 C9 C11 3.3(18) no . .
C8 C9 C11 C13 -3(2) no . .
C8 C10 C12 C13 3.5(18) no . .
C9 C11 C13 C12 4(3) no . .
C9 C11 C13 C14 -174.9(12) no . 11_664
C10 C12 C13 C11 -3.6(19) no . .
C10 C12 C13 C14 175.0(11) no . 11_664
C11 C13 C14 N1 -92.3(16) no 11_664 11_664
C12 C13 C14 N1 89.1(15) no 11_664 11_664
Cl3 Pd2 N3 C15 -164.4(7) no . .
Cl3 Pd2 N3 C28 62.8(8) no . .
Cl4 Pd2 N4 C20 164.4(10) no . .
Cl4 Pd2 N4 C21 -76.4(10) no . .
N3 Pd2 N4 C20 -15.3(10) no . .
N3 Pd2 N4 C21 103.9(11) no . .
N4 Pd2 N3 C15 14.0(9) no . .
N4 Pd2 N3 C28 -118.8(10) no . .
Pd2 N3 C15 C16 167.8(14) no . .
Pd2 N3 C15 C20 -10(3) no . .
Pd2 N3 C28 C27 52.5(14) no . 3_555
C15 N3 C28 C27 -76.7(17) no . 3_555
C28 N3 C15 C16 -58(2) no . .
C28 N3 C15 C20 124(2) no . .
Pd2 N4 C20 C15 14.4(18) no . .
Pd2 N4 C20 C19 -156.2(11) no . .
Pd2 N4 C21 C22 -176.2(11) no . .
C20 N4 C21 C22 -55.1(19) no . .
C21 N4 C20 C15 -107.3(16) no . .
C21 N4 C20 C19 82.1(18) no . .
N3 C15 C16 C17 -173.8(18) no . .
N3 C15 C20 N4 -2(3) no . .
N3 C15 C20 C19 168.2(15) no . .
C16 C15 C20 N4 179.9(19) no . .
C16 C15 C20 C19 -9(4) no . .
C20 C15 C16 C17 4(4) no . .
C15 C16 C17 C18 4(4) no . .
C16 C17 C18 C19 -6(3) no . .
C17 C18 C19 C20 1(3) no . .
C18 C19 C20 N4 176.9(15) no . .
C18 C19 C20 C15 7(3) no . .
N4 C21 C22 C23 -84.3(19) no . .
N4 C21 C22 C24 94.4(18) no . .
C21 C22 C23 C25 176.0(14) no . .
C21 C22 C24 C26 -172.6(13) no . .
C23 C22 C24 C26 6(3) no . .
C24 C22 C23 C25 -3(3) no . .
C22 C23 C25 C27 -3(3) no . .
C22 C24 C26 C27 -4(3) no . .
C23 C25 C27 C26 5(3) no . .
C23 C25 C27 C28 -179.2(15) no . 2_555
C24 C26 C27 C25 -2(3) no . .
C24 C26 C27 C28 -177.3(13) no . 2_555
C25 C27 C28 N3 -86.3(18) no 2_555 2_555
C26 C27 C28 N3 89.1(19) no 2_555 2_555
